data_7113892
loop_
_publ_author_name
'Nakanishi, War\^o'
'Hayashi, Satoko'
'Itoh, Norio'

_publ_section_title
;
 First linear alignment of five C--Se&#x22ef;O&#x22ef;Se--C atoms in 
 anthraquinone and 9-(methoxy)anthracene bearing phenylselanyl groups
 at 1,8-positions
;
_journal_issue 1
_journal_name_full 'Chemical Communications'
_journal_page_first 124
_journal_page_last 125
_journal_paper_doi 10.1039/b209261a
_journal_year 2003
_chemical_formula_moiety 'C26 H16 O2 Se2 '
_chemical_formula_sum 'C26 H16 O2 Se2'
_chemical_formula_weight 518.33
_space_group_IT_number 14
_symmetry_cell_setting monoclinic
_symmetry_Int_Tables_number 14
_symmetry_space_group_name_Hall '-P 2yn'
_symmetry_space_group_name_H-M 'P 1 21/n 1'
_audit_creation_date 'Tue Oct 22 19:42:25 2002'
_audit_creation_method 'from TEXRAY.INF file'
_cell_angle_alpha 90
_cell_angle_beta 93.58(2)
_cell_angle_gamma 90
_cell_formula_units_Z 4
_cell_length_a 7.412(2)
_cell_length_b 16.002(2)
_cell_length_c 17.682(2)
_cell_measurement_reflns_used 25
_cell_measurement_temperature 298.2
_cell_measurement_theta_max 15.0
_cell_measurement_theta_min 14.5
_cell_volume 2093.1(7)
_computing_cell_refinement 'MSC/AFC Diffractometer Control'
_computing_data_collection 'MSC/AFC Diffractometer Control'
_computing_data_reduction teXsan
_computing_publication_material teXsan
_computing_structure_refinement teXsan
_computing_structure_solution 'DIRDIF92 (PATTY)'
_diffrn_ambient_temperature 298.2
_diffrn_measurement_device 'Rigaku AFC5R'
_diffrn_measurement_method \w-2\q
_diffrn_orient_matrix_UB_11 0.02405
_diffrn_orient_matrix_UB_12 0.05956
_diffrn_orient_matrix_UB_13 -0.01322
_diffrn_orient_matrix_UB_21 0.03943
_diffrn_orient_matrix_UB_22 -0.01804
_diffrn_orient_matrix_UB_23 -0.05054
_diffrn_orient_matrix_UB_31 -0.12705
_diffrn_orient_matrix_UB_32 0.00567
_diffrn_orient_matrix_UB_33 -0.02195
_diffrn_radiation_detector 'scintillation counter'
_diffrn_radiation_monochromator graphite
_diffrn_radiation_source 'Rigaku rotating anode'
_diffrn_radiation_type 'Mo K\a'
_diffrn_radiation_wavelength 0.7107
_diffrn_reflns_av_R_equivalents 0.057
_diffrn_reflns_av_sigmaI/netI 0.130
_diffrn_reflns_limit_h_max 0
_diffrn_reflns_limit_h_min -9
_diffrn_reflns_limit_k_max 20
_diffrn_reflns_limit_k_min 0
_diffrn_reflns_limit_l_max 22
_diffrn_reflns_limit_l_min -22
_diffrn_reflns_number 5362
_diffrn_reflns_reduction_process 'Lp corrections applied'
_diffrn_reflns_theta_max 27.50
_diffrn_reflns_theta_min 2.55
_diffrn_standards_decay_% -0.44
_diffrn_standards_interval_count 200
_diffrn_standards_number 3
_exptl_absorpt_coefficient_mu 3.554
_exptl_absorpt_correction_T_max 1.000
_exptl_absorpt_correction_T_min 0.730
_exptl_absorpt_correction_type '\y scans(North,Phillips & Mathews,1968)'
_exptl_crystal_colour dark
_exptl_crystal_density_diffrn 1.645
_exptl_crystal_density_meas ?
_exptl_crystal_description needle
_exptl_crystal_F_000 1024.00
_exptl_crystal_size_max 3.000
_exptl_crystal_size_mid 0.200
_exptl_crystal_size_min 0.100
_refine_diff_density_max 0.58
_refine_diff_density_min -0.50
_refine_ls_extinction_method none
_refine_ls_goodness_of_fit_obs 1.507
_refine_ls_hydrogen_treatment noref
_refine_ls_matrix_type full
_refine_ls_number_constraints 0
_refine_ls_number_parameters 271
_refine_ls_number_reflns 2756
_refine_ls_number_restraints 0
_refine_ls_R_factor_obs 0.0464
_refine_ls_shift/esd_max 0.0000
_refine_ls_shift/esd_mean 0.0000
_refine_ls_structure_factor_coef F
_refine_ls_weighting_details 'w = 1/[\s^2^(Fo) + 0.00001|Fo|^2^]'
_refine_ls_weighting_scheme calc
_refine_ls_wR_factor_obs 0.0291
_reflns_number_observed 2756
_reflns_number_total 4992
_reflns_observed_criterion >1.5sigma(I)
_cod_data_source_file b209261a.txt
_cod_data_source_block 1_8-Bis(phenylselanyl)anthraquinone
_cod_depositor_comments
;
The following automatic conversions were performed:

'_exptl_crystal_density_meas' value 'not measured' was changed to '?'
- the value is perceived as not measured.

Automatic conversion script
Id: cif_fix_values 3008 2015-01-20 13:52:24Z robertas 

The following automatic conversions were performed:

'_refine_ls_weighting_scheme' value 'w = 1/[\s^2^(Fo) +
0.00001|Fo|^2^]' was changed to 'calc'. New tag
'_refine_ls_weighting_details' was created. The value of the new tag
was set to 'w = 1/[\s^2^(Fo) + 0.00001|Fo|^2^]'.

Automatic conversion script
Id: cif_fix_values 3143 2015-03-26 13:38:13Z robertas 
;
_cod_original_cell_volume 2092.9(7)
_cod_original_sg_symbol_H-M 'P 21/n       '
_cod_original_formula_sum 'C26 H16 O2 Se2 '
_cod_database_code 7113892

loop_
_symmetry_equiv_pos_as_xyz
x,y,z
1/2-x,1/2+y,1/2-z
-x,-y,-z
1/2+x,1/2-y,1/2+z

loop_
_atom_site_aniso_label
_atom_site_aniso_U_11
_atom_site_aniso_U_22
_atom_site_aniso_U_33
_atom_site_aniso_U_12
_atom_site_aniso_U_13
_atom_site_aniso_U_23
Se(1) 0.0479(4) 0.0478(5) 0.0650(5) 0.0089(4) 0.0227(4) 0.0038(5)
Se(2) 0.0513(4) 0.0424(5) 0.0551(5) 0.0077(4) 0.0225(4) 0.0045(4)
O(1) 0.060(3) 0.045(3) 0.075(4) 0.018(3) 0.036(3) 0.018(3)
O(2) 0.094(4) 0.065(4) 0.067(4) 0.016(3) 0.023(3) 0.032(3)
C(1) 0.036(4) 0.040(5) 0.057(5) 0.005(4) 0.004(4) -0.002(4)
C(2) 0.039(4) 0.061(6) 0.081(6) 0.016(4) 0.018(4) 0.007(5)
C(3) 0.065(6) 0.061(6) 0.100(7) 0.035(5) 0.013(5) 0.022(6)
C(4) 0.061(5) 0.055(6) 0.073(6) 0.006(5) 0.007(5) 0.020(5)
C(5) 0.053(5) 0.043(5) 0.046(5) 0.015(4) 0.001(4) 0.007(4)
C(6) 0.062(5) 0.051(5) 0.033(4) -0.006(4) 0.005(4) 0.010(4)
C(7) 0.046(5) 0.046(5) 0.044(5) 0.003(4) 0.006(4) 0.004(4)
C(8) 0.069(5) 0.048(6) 0.067(5) 0.001(4) 0.030(4) 0.015(4)
C(9) 0.060(5) 0.073(7) 0.076(6) -0.002(5) 0.045(5) 0.012(5)
C(10) 0.058(5) 0.059(6) 0.065(5) 0.014(4) 0.035(4) 0.008(4)
C(11) 0.055(5) 0.044(5) 0.038(4) 0.005(4) 0.013(4) 0.000(4)
C(12) 0.043(4) 0.033(4) 0.038(4) -0.003(4) 0.005(3) 0.001(3)
C(13) 0.041(4) 0.034(5) 0.046(5) -0.002(3) 0.006(3) -0.005(4)
C(14) 0.031(4) 0.039(5) 0.048(5) 0.007(4) 0.002(4) -0.002(4)
C(15) 0.041(4) 0.039(4) 0.044(5) 0.002(4) 0.012(4) -0.005(4)
C(16) 0.043(5) 0.053(6) 0.075(6) -0.010(4) 0.008(4) -0.018(4)
C(17) 0.036(5) 0.081(7) 0.078(6) 0.008(4) 0.014(4) 0.007(5)
C(18) 0.075(6) 0.077(7) 0.061(6) 0.006(5) 0.041(5) -0.005(5)
C(19) 0.094(7) 0.070(7) 0.057(5) -0.006(6) 0.018(5) -0.021(5)
C(20) 0.052(5) 0.073(6) 0.058(5) 0.003(4) 0.011(4) -0.011(5)
C(21) 0.036(4) 0.041(5) 0.040(4) 0.011(4) 0.006(3) 0.001(4)
C(22) 0.052(5) 0.061(6) 0.051(5) 0.017(4) 0.001(4) -0.003(4)
C(23) 0.091(7) 0.060(6) 0.075(6) 0.025(6) 0.018(5) -0.019(5)
C(24) 0.075(6) 0.076(7) 0.055(6) 0.041(6) 0.032(5) 0.011(5)
C(25) 0.041(5) 0.079(7) 0.056(6) 0.006(5) 0.013(4) 0.021(5)
C(26) 0.055(5) 0.051(5) 0.052(5) -0.003(4) 0.014(4) -0.003(4)

loop_
_atom_site_label
_atom_site_fract_x
_atom_site_fract_y
_atom_site_fract_z
_atom_site_U_iso_or_equiv
_atom_site_thermal_displace_type
_atom_site_calc_flag
_atom_site_occupancy
Se(1) 0.17404(9) 0.25198(5) 0.42044(4) 0.0528(2) Uani d 1.00
Se(2) -0.36756(9) 0.38684(5) 0.54941(4) 0.0488(2) Uani d 1.00
O(1) -0.0942(6) 0.2906(3) 0.5098(3) 0.058(2) Uani d 1.00
O(2) -0.1505(6) 0.0194(3) 0.6823(3) 0.075(2) Uani d 1.00
C(1) 0.1572(8) 0.1609(4) 0.4904(4) 0.044(2) Uani d 1.00
C(2) 0.2772(9) 0.0946(5) 0.4902(4) 0.060(3) Uani d 1.00
C(3) 0.2691(10) 0.0284(5) 0.5386(5) 0.075(3) Uani d 1.00
C(4) 0.1331(10) 0.0256(5) 0.5890(4) 0.063(3) Uani d 1.00
C(5) 0.0088(9) 0.0888(4) 0.5903(4) 0.047(2) Uani d 1.00
C(6) -0.1415(10) 0.0798(4) 0.6417(4) 0.049(2) Uani d 1.00
C(7) -0.2808(9) 0.1469(4) 0.6403(4) 0.045(2) Uani d 1.00
C(8) -0.4260(10) 0.1356(4) 0.6844(4) 0.060(3) Uani d 1.00
C(9) -0.5553(10) 0.1962(5) 0.6853(4) 0.068(3) Uani d 1.00
C(10) -0.5390(9) 0.2692(5) 0.6457(4) 0.060(3) Uani d 1.00
C(11) -0.3907(9) 0.2830(4) 0.6020(3) 0.045(2) Uani d 1.00
C(12) -0.2621(8) 0.2190(4) 0.5979(3) 0.038(2) Uani d 1.00
C(13) -0.1093(9) 0.2271(4) 0.5477(4) 0.040(2) Uani d 1.00
C(14) 0.0209(8) 0.1582(4) 0.5426(4) 0.039(2) Uani d 1.00
C(15) 0.3610(8) 0.2075(4) 0.3613(4) 0.041(2) Uani d 1.00
C(16) 0.5388(9) 0.2234(4) 0.3803(4) 0.057(3) Uani d 1.00
C(17) 0.6714(9) 0.1894(5) 0.3365(5) 0.064(3) Uani d 1.00
C(18) 0.622(1) 0.1418(5) 0.2742(4) 0.070(3) Uani d 1.00
C(19) 0.445(1) 0.1279(5) 0.2551(4) 0.073(3) Uani d 1.00
C(20) 0.3134(9) 0.1608(5) 0.2982(4) 0.061(3) Uani d 1.00
C(21) -0.5593(8) 0.4499(4) 0.5912(4) 0.039(2) Uani d 1.00
C(22) -0.5146(9) 0.5090(5) 0.6450(4) 0.055(3) Uani d 1.00
C(23) -0.646(1) 0.5605(5) 0.6711(4) 0.075(3) Uani d 1.00
C(24) -0.820(1) 0.5536(5) 0.6428(4) 0.067(3) Uani d 1.00
C(25) -0.8696(9) 0.4940(5) 0.5906(4) 0.059(3) Uani d 1.00
C(26) -0.7376(10) 0.4414(4) 0.5642(4) 0.052(3) Uani d 1.00
H(1) 0.3776 0.1002 0.4571 0.0380 Uiso calc 1.00
H(2) 0.3600 -0.0172 0.5380 0.0918 Uiso calc 1.00
H(3) 0.1211 -0.0251 0.6232 0.0768 Uiso calc 1.00
H(4) -0.4398 0.0822 0.7135 0.0726 Uiso calc 1.00
H(5) -0.6667 0.1876 0.7119 0.0380 Uiso calc 1.00
H(6) -0.6352 0.3130 0.6492 0.0700 Uiso calc 1.00
H(7) 0.5784 0.2659 0.4179 0.0380 Uiso calc 1.00
H(8) 0.7983 0.1917 0.3541 0.0380 Uiso calc 1.00
H(9) 0.7096 0.1193 0.2408 0.0380 Uiso calc 1.00
H(10) 0.4146 0.0903 0.2095 0.0910 Uiso calc 1.00
H(11) 0.1800 0.1489 0.2830 0.0734 Uiso calc 1.00
H(12) -0.3877 0.5148 0.6649 0.0622 Uiso calc 1.00
H(13) -0.6351 0.6117 0.7014 0.0380 Uiso calc 1.00
H(14) -0.9164 0.5850 0.6644 0.0380 Uiso calc 1.00
H(15) -0.9990 0.4877 0.5717 0.0694 Uiso calc 1.00
H(16) -0.7726 0.3961 0.5255 0.0601 Uiso calc 1.00

loop_
_atom_type_symbol
_atom_type_oxidation_number
_atom_type_number_in_cell
_atom_type_scat_dispersion_real
_atom_type_scat_dispersion_imag
_atom_type_scat_source
C 0 104 0.003 0.002
;International Tables for Crystallography
(1992, Vol. C, Tables 4.2.6.8 and 6.1.1.1)
;
H 0 64 0.000 0.000
;International Tables for Crystallography
(1992, Vol. C, Table 6.1.1.2)
;
O 0 8 0.011 0.006
;International Tables for Crystallography
(1992, Vol. C, Tables 4.2.6.8 and 6.1.1.1)
;
Se 0 8 -0.093 2.226
;International Tables for Crystallography
(1992, Vol. C, Tables 4.2.6.8 and 6.1.1.1)
;

loop_
_geom_angle_atom_site_label_1
_geom_angle_atom_site_label_2
_geom_angle_atom_site_label_3
_geom_angle
_geom_angle_site_symmetry_1
_geom_angle_site_symmetry_2
_geom_angle_site_symmetry_3
_geom_angle_publ_flag
C(1) Se(1) C(15) 98.5(3) 1_555 1_555 1_555 yes
C(11) Se(2) C(21) 100.2(3) 1_555 1_555 1_555 yes
Se(1) C(1) C(2) 120.7(5) 1_555 1_555 1_555 yes
Se(1) C(1) C(14) 121.5(5) 1_555 1_555 1_555 yes
C(2) C(1) C(14) 117.8(6) 1_555 1_555 1_555 yes
C(1) C(2) C(3) 122.5(6) 1_555 1_555 1_555 yes
C(1) C(2) H(1) 116.4(7) 1_555 1_555 1_555 no
C(3) C(2) H(1) 120.7(7) 1_555 1_555 1_555 no
C(2) C(3) C(4) 119.4(7) 1_555 1_555 1_555 yes
C(2) C(3) H(2) 120.4(8) 1_555 1_555 1_555 no
C(4) C(3) H(2) 120.3(8) 1_555 1_555 1_555 no
C(3) C(4) C(5) 120.2(7) 1_555 1_555 1_555 yes
C(3) C(4) H(3) 120.0(8) 1_555 1_555 1_555 no
C(5) C(4) H(3) 119.6(7) 1_555 1_555 1_555 no
C(4) C(5) C(6) 118.0(7) 1_555 1_555 1_555 yes
C(4) C(5) C(14) 120.5(6) 1_555 1_555 1_555 yes
C(6) C(5) C(14) 121.5(6) 1_555 1_555 1_555 yes
O(2) C(6) C(5) 120.7(7) 1_555 1_555 1_555 yes
O(2) C(6) C(7) 121.6(6) 1_555 1_555 1_555 yes
C(5) C(6) C(7) 117.7(6) 1_555 1_555 1_555 yes
C(6) C(7) C(8) 117.4(6) 1_555 1_555 1_555 yes
C(6) C(7) C(12) 121.1(6) 1_555 1_555 1_555 yes
C(8) C(7) C(12) 121.5(6) 1_555 1_555 1_555 yes
C(7) C(8) C(9) 119.1(6) 1_555 1_555 1_555 yes
C(7) C(8) H(4) 120.6(7) 1_555 1_555 1_555 no
C(9) C(8) H(4) 120.3(7) 1_555 1_555 1_555 no
C(8) C(9) C(10) 121.0(6) 1_555 1_555 1_555 yes
C(8) C(9) H(5) 121.1(8) 1_555 1_555 1_555 no
C(10) C(9) H(5) 117.8(8) 1_555 1_555 1_555 no
C(9) C(10) C(11) 120.9(6) 1_555 1_555 1_555 yes
C(9) C(10) H(6) 118.4(7) 1_555 1_555 1_555 no
C(11) C(10) H(6) 120.7(7) 1_555 1_555 1_555 no
Se(2) C(11) C(10) 120.1(5) 1_555 1_555 1_555 yes
Se(2) C(11) C(12) 121.7(5) 1_555 1_555 1_555 yes
C(10) C(11) C(12) 118.3(6) 1_555 1_555 1_555 yes
C(7) C(12) C(11) 119.1(6) 1_555 1_555 1_555 yes
C(7) C(12) C(13) 120.0(6) 1_555 1_555 1_555 yes
C(11) C(12) C(13) 120.8(6) 1_555 1_555 1_555 yes
O(1) C(13) C(12) 119.8(6) 1_555 1_555 1_555 yes
O(1) C(13) C(14) 120.3(6) 1_555 1_555 1_555 yes
C(12) C(13) C(14) 119.8(6) 1_555 1_555 1_555 yes
C(1) C(14) C(5) 119.5(6) 1_555 1_555 1_555 yes
C(1) C(14) C(13) 121.1(6) 1_555 1_555 1_555 yes
C(5) C(14) C(13) 119.4(6) 1_555 1_555 1_555 yes
Se(1) C(15) C(16) 121.0(5) 1_555 1_555 1_555 yes
Se(1) C(15) C(20) 119.1(5) 1_555 1_555 1_555 yes
C(16) C(15) C(20) 119.9(6) 1_555 1_555 1_555 yes
C(15) C(16) C(17) 119.5(7) 1_555 1_555 1_555 yes
C(15) C(16) H(7) 122.6(7) 1_555 1_555 1_555 no
C(17) C(16) H(7) 117.0(7) 1_555 1_555 1_555 no
C(16) C(17) C(18) 120.0(7) 1_555 1_555 1_555 yes
C(16) C(17) H(8) 120.4(8) 1_555 1_555 1_555 no
C(18) C(17) H(8) 119.0(8) 1_555 1_555 1_555 no
C(17) C(18) C(19) 120.0(7) 1_555 1_555 1_555 yes
C(17) C(18) H(9) 122.5(9) 1_555 1_555 1_555 no
C(19) C(18) H(9) 117.5(9) 1_555 1_555 1_555 no
C(18) C(19) C(20) 120.6(7) 1_555 1_555 1_555 yes
C(18) C(19) H(10) 117.3(8) 1_555 1_555 1_555 no
C(20) C(19) H(10) 122.0(8) 1_555 1_555 1_555 no
C(15) C(20) C(19) 120.1(7) 1_555 1_555 1_555 yes
C(15) C(20) H(11) 120.7(7) 1_555 1_555 1_555 no
C(19) C(20) H(11) 119.2(8) 1_555 1_555 1_555 no
Se(2) C(21) C(22) 118.5(5) 1_555 1_555 1_555 yes
Se(2) C(21) C(26) 121.9(5) 1_555 1_555 1_555 yes
C(22) C(21) C(26) 119.5(6) 1_555 1_555 1_555 yes
C(21) C(22) C(23) 120.2(7) 1_555 1_555 1_555 yes
C(21) C(22) H(12) 119.7(7) 1_555 1_555 1_555 no
C(23) C(22) H(12) 120.1(8) 1_555 1_555 1_555 no
C(22) C(23) C(24) 120.2(8) 1_555 1_555 1_555 yes
C(22) C(23) H(13) 130.6(9) 1_555 1_555 1_555 no
C(24) C(23) H(13) 108.0(8) 1_555 1_555 1_555 no
C(23) C(24) C(25) 120.9(7) 1_555 1_555 1_555 yes
C(23) C(24) H(14) 121.2(9) 1_555 1_555 1_555 no
C(25) C(24) H(14) 117.3(9) 1_555 1_555 1_555 no
C(24) C(25) C(26) 119.1(7) 1_555 1_555 1_555 yes
C(24) C(25) H(15) 120.4(8) 1_555 1_555 1_555 no
C(26) C(25) H(15) 120.4(8) 1_555 1_555 1_555 no
C(21) C(26) C(25) 120.1(7) 1_555 1_555 1_555 yes
C(21) C(26) H(16) 119.9(7) 1_555 1_555 1_555 no
C(25) C(26) H(16) 120.0(8) 1_555 1_555 1_555 no

loop_
_geom_bond_atom_site_label_1
_geom_bond_atom_site_label_2
_geom_bond_distance
_geom_bond_site_symmetry_1
_geom_bond_site_symmetry_2
_geom_bond_publ_flag
Se(1) C(1) 1.922(7) 1_555 1_555 yes
Se(1) C(15) 1.924(6) 1_555 1_555 yes
Se(2) C(11) 1.917(6) 1_555 1_555 yes
Se(2) C(21) 1.927(6) 1_555 1_555 yes
O(1) C(13) 1.225(7) 1_555 1_555 yes
O(2) C(6) 1.209(7) 1_555 1_555 yes
C(1) C(2) 1.385(8) 1_555 1_555 yes
C(1) C(14) 1.411(7) 1_555 1_555 yes
C(2) C(3) 1.366(9) 1_555 1_555 yes
C(3) C(4) 1.387(9) 1_555 1_555 yes
C(4) C(5) 1.369(8) 1_555 1_555 yes
C(5) C(6) 1.489(8) 1_555 1_555 yes
C(5) C(14) 1.400(8) 1_555 1_555 yes
C(6) C(7) 1.488(8) 1_555 1_555 yes
C(7) C(8) 1.380(8) 1_555 1_555 yes
C(7) C(12) 1.388(8) 1_555 1_555 yes
C(8) C(9) 1.365(9) 1_555 1_555 yes
C(9) C(10) 1.372(9) 1_555 1_555 yes
C(10) C(11) 1.399(7) 1_555 1_555 yes
C(11) C(12) 1.404(8) 1_555 1_555 yes
C(12) C(13) 1.487(7) 1_555 1_555 yes
C(13) C(14) 1.472(8) 1_555 1_555 yes
C(15) C(16) 1.363(8) 1_555 1_555 yes
C(15) C(20) 1.370(8) 1_555 1_555 yes
C(16) C(17) 1.399(8) 1_555 1_555 yes
C(17) C(18) 1.370(9) 1_555 1_555 yes
C(18) C(19) 1.349(10) 1_555 1_555 yes
C(19) C(20) 1.380(9) 1_555 1_555 yes
C(21) C(22) 1.368(8) 1_555 1_555 yes
C(21) C(26) 1.384(8) 1_555 1_555 yes
C(22) C(23) 1.375(9) 1_555 1_555 yes
C(23) C(24) 1.364(10) 1_555 1_555 yes
C(24) C(25) 1.361(10) 1_555 1_555 yes
C(25) C(26) 1.392(9) 1_555 1_555 yes

loop_
_geom_contact_atom_site_label_1
_geom_contact_atom_site_label_2
_geom_contact_distance
_geom_contact_site_symmetry_1
_geom_contact_site_symmetry_2
Se(2) C(26) 3.520(7) 1_555 3_466
O(2) C(20) 3.153(9) 1_555 3_556
O(2) C(22) 3.221(9) 1_555 2_446
O(2) C(23) 3.35(1) 1_555 2_446
O(2) C(19) 3.443(9) 1_555 3_556
C(3) C(5) 3.52(1) 1_555 3_556
